data_4334905
loop_
_publ_author_name
'Masashi Tanaka'
'Shuai Zhang'
'Kei Inumaru'
'Shoji Yamanaka'

_publ_contact_author_address 'Hiroshima University, Higashi-Hiroshima Japan'
_publ_contact_author_email syamana@hiroshima-u.ac.jp
_publ_contact_author_name 'Shoji Yamanaka'
_publ_section_title
;
 High-Pressure Synthesis and Superconductivity of the Laves Phase Compound
 Ca(Al,Si)2 Composed of Truncated Tetrahedral Cages Ca@(Al,Si)12
;
_journal_name_full 'Inorganic Chemistry'
_journal_page_first 6039
_journal_page_last 6045
_journal_paper_doi 10.1021/ic400395n
_journal_volume 52
_journal_year 2013
_chemical_compound_source 'synthesis as described'
_chemical_formula_moiety 'Al1 Ca1 Si1'
_chemical_formula_sum 'Al Ca Si'
_chemical_formula_weight 95.44
_chemical_name_systematic
;
 ?
;
_space_group_IT_number 227
_symmetry_cell_setting cubic
_symmetry_Int_Tables_number 227
_symmetry_space_group_name_Hall '-F 4vw 2vw 3'
_symmetry_space_group_name_H-M 'F d -3 m :2'
_atom_sites_solution_primary direct
_atom_sites_solution_secondary difmap
_audit_conform_dict_location ftp://ftp.iucr.org/pub/cif_core.dic
_audit_conform_dict_name cif_core.dic
_audit_conform_dict_version 2.3
_audit_creation_date 2013-02-01T16:42:48-00:00
_audit_creation_method 'WinGX routine CIF_UPDATE'
_cell_angle_alpha 90
_cell_angle_beta 90
_cell_angle_gamma 90
_cell_formula_units_Z 8
_cell_length_a 7.754(5)
_cell_length_b 7.754(5)
_cell_length_c 7.754(5)
_cell_measurement_reflns_used 0
_cell_measurement_temperature 293
_cell_measurement_theta_max 0
_cell_measurement_theta_min 0
_cell_measurement_wavelength 0.71073
_cell_volume 466.2(5)
_computing_molecular_graphics 'Ortep-3 for Windows (Farrugia, 1997)'
_computing_publication_material 'WinGX publication routines (Farrugia, 1999)'
_computing_structure_refinement 'SHELXL-97 (Sheldrick, 1997)'
_computing_structure_solution 'SIR97 (Giacovazzo et al, 1997)'
_diffrn_ambient_temperature 293
_diffrn_detector_area_resol_mean 'not relevant'
_diffrn_measured_fraction_theta_full 1
_diffrn_measured_fraction_theta_max 1
_diffrn_measurement_device_type 'Rigakau CCD Mercury'
_diffrn_measurement_method 'phi and kai scans'
_diffrn_radiation_monochromator graphite
_diffrn_radiation_probe x-ray
_diffrn_radiation_type MoK\a
_diffrn_radiation_wavelength 0.71073
_diffrn_reflns_av_R_equivalents 0.0664
_diffrn_reflns_av_unetI/netI 0.0228
_diffrn_reflns_limit_h_max 6
_diffrn_reflns_limit_h_min -9
_diffrn_reflns_limit_k_max 9
_diffrn_reflns_limit_k_min -9
_diffrn_reflns_limit_l_max 9
_diffrn_reflns_limit_l_min -9
_diffrn_reflns_number 829
_diffrn_reflns_theta_full 27.13
_diffrn_reflns_theta_max 27.13
_diffrn_reflns_theta_min 4.55
_exptl_absorpt_coefficient_mu 3.175
_exptl_absorpt_correction_T_max 0.530
_exptl_absorpt_correction_T_min 0.530
_exptl_absorpt_correction_type numerical
_exptl_absorpt_process_details 'Rigaku CrystalClear'
_exptl_crystal_colour black
_exptl_crystal_density_diffrn 2.719
_exptl_crystal_description prism
_exptl_crystal_F_000 378
_exptl_crystal_size_max 0.2
_exptl_crystal_size_mid 0.2
_exptl_crystal_size_min 0.2
_refine_diff_density_max 0.222
_refine_diff_density_min -0.297
_refine_diff_density_rms 0.084
_refine_ls_extinction_method none
_refine_ls_goodness_of_fit_ref 1.15
_refine_ls_matrix_type full
_refine_ls_number_parameters 4
_refine_ls_number_reflns 39
_refine_ls_number_restraints 0
_refine_ls_restrained_S_all 1.15
_refine_ls_R_factor_all 0.0287
_refine_ls_R_factor_gt 0.0202
_refine_ls_shift/su_max 0
_refine_ls_shift/su_mean 0
_refine_ls_structure_factor_coef Fsqd
_refine_ls_weighting_details 'calc w=1/[\s^2^(Fo^2^)+(0.0286P)^2^+0.0000P] where P=(Fo^2^+2Fc^2^)/3'
_refine_ls_weighting_scheme calc
_refine_ls_wR_factor_gt 0.0528
_refine_ls_wR_factor_ref 0.0546
_reflns_number_gt 27
_reflns_number_total 39
_reflns_threshold_expression >2sigma(I)
_cod_data_source_file ic400395n_si_001.cif
_cod_data_source_block struct
_cod_original_sg_symbol_H-M 'F d -3 m'
_cod_original_formula_sum 'Al1 Ca1 Si1'
_cod_database_code 4334905

loop_
_symmetry_equiv_pos_as_xyz
'x, y, z'
'x, -y+1/4, -z+1/4'
'-x+3/4, -y+1/4, z+1/2'
'-x+3/4, y, -z+3/4'
'-y, x+1/4, z+1/4'
'y+3/4, x+1/4, -z+1/2'
'y+3/4, -x, z+3/4'
'-y, -x, -z'
'y, z, x'
'-y+3/4, -z+1/4, x+1/2'
'y, -z+1/4, -x+1/4'
'-y+3/4, z, -x+3/4'
'-z, y+1/4, x+1/4'
'-z, -y, -x'
'z+3/4, -y, x+3/4'
'z+3/4, y+1/4, -x+1/2'
'z, x, y'
'-z+1/4, x+1/2, -y+3/4'
'-z+1/4, -x+1/4, y'
'z, -x+3/4, -y+3/4'
'-x, -z, -y'
'-x, z+3/4, y+3/4'
'x+1/4, -z+1/2, y+3/4'
'x+3/4, z+1/4, -y+1/2'
'x, y+1/2, z+1/2'
'x, -y+3/4, -z+3/4'
'-x+3/4, -y+3/4, z+1'
'-x+3/4, y+1/2, -z+5/4'
'-y, x+3/4, z+3/4'
'y+3/4, x+3/4, -z+1'
'y+3/4, -x+1/2, z+5/4'
'-y, -x+1/2, -z+1/2'
'y, z+1/2, x+1/2'
'-y+3/4, -z+3/4, x+1'
'y, -z+3/4, -x+3/4'
'-y+3/4, z+1/2, -x+5/4'
'-z, y+3/4, x+3/4'
'-z, -y+1/2, -x+1/2'
'z+3/4, -y+1/2, x+5/4'
'z+3/4, y+3/4, -x+1'
'z, x+1/2, y+1/2'
'-z+1/4, x+1, -y+5/4'
'-z+1/4, -x+3/4, y+1/2'
'z, -x+5/4, -y+5/4'
'-x, -z+1/2, -y+1/2'
'-x, z+5/4, y+5/4'
'x+1/4, -z+1, y+5/4'
'x+3/4, z+3/4, -y+1'
'x+1/2, y, z+1/2'
'x+1/2, -y+1/4, -z+3/4'
'-x+5/4, -y+1/4, z+1'
'-x+5/4, y, -z+5/4'
'-y+1/2, x+1/4, z+3/4'
'y+5/4, x+1/4, -z+1'
'y+5/4, -x, z+5/4'
'-y+1/2, -x, -z+1/2'
'y+1/2, z, x+1/2'
'-y+5/4, -z+1/4, x+1'
'y+1/2, -z+1/4, -x+3/4'
'-y+5/4, z, -x+5/4'
'-z+1/2, y+1/4, x+3/4'
'-z+1/2, -y, -x+1/2'
'z+5/4, -y, x+5/4'
'z+5/4, y+1/4, -x+1'
'z+1/2, x, y+1/2'
'-z+3/4, x+1/2, -y+5/4'
'-z+3/4, -x+1/4, y+1/2'
'z+1/2, -x+3/4, -y+5/4'
'-x+1/2, -z, -y+1/2'
'-x+1/2, z+3/4, y+5/4'
'x+3/4, -z+1/2, y+5/4'
'x+5/4, z+1/4, -y+1'
'x+1/2, y+1/2, z'
'x+1/2, -y+3/4, -z+1/4'
'-x+5/4, -y+3/4, z+1/2'
'-x+5/4, y+1/2, -z+3/4'
'-y+1/2, x+3/4, z+1/4'
'y+5/4, x+3/4, -z+1/2'
'y+5/4, -x+1/2, z+3/4'
'-y+1/2, -x+1/2, -z'
'y+1/2, z+1/2, x'
'-y+5/4, -z+3/4, x+1/2'
'y+1/2, -z+3/4, -x+1/4'
'-y+5/4, z+1/2, -x+3/4'
'-z+1/2, y+3/4, x+1/4'
'-z+1/2, -y+1/2, -x'
'z+5/4, -y+1/2, x+3/4'
'z+5/4, y+3/4, -x+1/2'
'z+1/2, x+1/2, y'
'-z+3/4, x+1, -y+3/4'
'-z+3/4, -x+3/4, y'
'z+1/2, -x+5/4, -y+3/4'
'-x+1/2, -z+1/2, -y'
'-x+1/2, z+5/4, y+3/4'
'x+3/4, -z+1, y+3/4'
'x+5/4, z+3/4, -y+1/2'
'-x, -y, -z'
'-x, y-1/4, z-1/4'
'x-3/4, y-1/4, -z-1/2'
'x-3/4, -y, z-3/4'
'y, -x-1/4, -z-1/4'
'-y-3/4, -x-1/4, z-1/2'
'-y-3/4, x, -z-3/4'
'y, x, z'
'-y, -z, -x'
'y-3/4, z-1/4, -x-1/2'
'-y, z-1/4, x-1/4'
'y-3/4, -z, x-3/4'
'z, -y-1/4, -x-1/4'
'z, y, x'
'-z-3/4, y, -x-3/4'
'-z-3/4, -y-1/4, x-1/2'
'-z, -x, -y'
'z-1/4, -x-1/2, y-3/4'
'z-1/4, x-1/4, -y'
'-z, x-3/4, y-3/4'
'x, z, y'
'x, -z-3/4, -y-3/4'
'-x-1/4, z-1/2, -y-3/4'
'-x-3/4, -z-1/4, y-1/2'
'-x, -y+1/2, -z+1/2'
'-x, y+1/4, z+1/4'
'x-3/4, y+1/4, -z'
'x-3/4, -y+1/2, z-1/4'
'y, -x+1/4, -z+1/4'
'-y-3/4, -x+1/4, z'
'-y-3/4, x+1/2, -z-1/4'
'y, x+1/2, z+1/2'
'-y, -z+1/2, -x+1/2'
'y-3/4, z+1/4, -x'
'-y, z+1/4, x+1/4'
'y-3/4, -z+1/2, x-1/4'
'z, -y+1/4, -x+1/4'
'z, y+1/2, x+1/2'
'-z-3/4, y+1/2, -x-1/4'
'-z-3/4, -y+1/4, x'
'-z, -x+1/2, -y+1/2'
'z-1/4, -x, y-1/4'
'z-1/4, x+1/4, -y+1/2'
'-z, x-1/4, y-1/4'
'x, z+1/2, y+1/2'
'x, -z-1/4, -y-1/4'
'-x-1/4, z, -y-1/4'
'-x-3/4, -z+1/4, y'
'-x+1/2, -y, -z+1/2'
'-x+1/2, y-1/4, z+1/4'
'x-1/4, y-1/4, -z'
'x-1/4, -y, z-1/4'
'y+1/2, -x-1/4, -z+1/4'
'-y-1/4, -x-1/4, z'
'-y-1/4, x, -z-1/4'
'y+1/2, x, z+1/2'
'-y+1/2, -z, -x+1/2'
'y-1/4, z-1/4, -x'
'-y+1/2, z-1/4, x+1/4'
'y-1/4, -z, x-1/4'
'z+1/2, -y-1/4, -x+1/4'
'z+1/2, y, x+1/2'
'-z-1/4, y, -x-1/4'
'-z-1/4, -y-1/4, x'
'-z+1/2, -x, -y+1/2'
'z+1/4, -x-1/2, y-1/4'
'z+1/4, x-1/4, -y+1/2'
'-z+1/2, x-3/4, y-1/4'
'x+1/2, z, y+1/2'
'x+1/2, -z-3/4, -y-1/4'
'-x+1/4, z-1/2, -y-1/4'
'-x-1/4, -z-1/4, y'
'-x+1/2, -y+1/2, -z'
'-x+1/2, y+1/4, z-1/4'
'x-1/4, y+1/4, -z-1/2'
'x-1/4, -y+1/2, z-3/4'
'y+1/2, -x+1/4, -z-1/4'
'-y-1/4, -x+1/4, z-1/2'
'-y-1/4, x+1/2, -z-3/4'
'y+1/2, x+1/2, z'
'-y+1/2, -z+1/2, -x'
'y-1/4, z+1/4, -x-1/2'
'-y+1/2, z+1/4, x-1/4'
'y-1/4, -z+1/2, x-3/4'
'z+1/2, -y+1/4, -x-1/4'
'z+1/2, y+1/2, x'
'-z-1/4, y+1/2, -x-3/4'
'-z-1/4, -y+1/4, x-1/2'
'-z+1/2, -x+1/2, -y'
'z+1/4, -x, y-3/4'
'z+1/4, x+1/4, -y'
'-z+1/2, x-1/4, y-3/4'
'x+1/2, z+1/2, y'
'x+1/2, -z-1/4, -y-3/4'
'-x+1/4, z, -y-3/4'
'-x-1/4, -z+1/4, y-1/2'

loop_
_atom_site_label
_atom_site_type_symbol
_atom_site_fract_x
_atom_site_fract_y
_atom_site_fract_z
_atom_site_U_iso_or_equiv
_atom_site_adp_type
_atom_site_occupancy
_atom_site_symmetry_multiplicity
_atom_site_calc_flag
_atom_site_refinement_flags
Ca1 Ca 0.625 0.125 0.125 0.0182(6) Uani 1 24 d S
Si2 Si 0.5 0.5 0 0.0178(6) Uani 0.63 12 d SP
Al3 Al 0.5 0.5 0 0.0178(6) Uani 0.37 12 d SP

loop_
_atom_site_aniso_label
_atom_site_aniso_U_11
_atom_site_aniso_U_22
_atom_site_aniso_U_33
_atom_site_aniso_U_23
_atom_site_aniso_U_13
_atom_site_aniso_U_12
Ca1 0.0182(6) 0.0182(6) 0.0182(6) 0 0 0
Si2 0.0178(6) 0.0178(6) 0.0178(6) -0.0008(5) -0.0008(5) -0.0008(5)
Al3 0.0178(6) 0.0178(6) 0.0178(6) -0.0008(5) -0.0008(5) -0.0008(5)

loop_
_atom_type_symbol
_atom_type_description
_atom_type_scat_dispersion_real
_atom_type_scat_dispersion_imag
_atom_type_scat_source
_atom_type_number_in_cell
Ca Ca 0.2262 0.3064 'International Tables Vol C Tables 4.2.6.8 and 6.1.1.4' 8
Si Si 0.0817 0.0704 'International Tables Vol C Tables 4.2.6.8 and 6.1.1.4' 8
Al Al 0.0645 0.0514 'International Tables Vol C Tables 4.2.6.8 and 6.1.1.4' 8

loop_
_geom_angle_atom_site_label_1
_geom_angle_atom_site_label_2
_geom_angle_atom_site_label_3
_geom_angle
_geom_angle_site_symmetry_1
_geom_angle_site_symmetry_3
Al3 Ca1 Al3 50.5 52_554 74
Al3 Ca1 Si2 0 52_554 52_554
Al3 Ca1 Si2 50.5 74 52_554
Al3 Ca1 Si2 50.5 52_554 74
Al3 Ca1 Si2 0 74 74
Si2 Ca1 Si2 50.5 52_554 74
Al3 Ca1 Al3 50.5 52_554 75
Al3 Ca1 Al3 50.5 74 75
Si2 Ca1 Al3 50.5 52_554 75
Si2 Ca1 Al3 50.5 74 75
Al3 Ca1 Si2 50.5 52_554 75
Al3 Ca1 Si2 50.5 74 75
Si2 Ca1 Si2 50.5 52_554 75
Si2 Ca1 Si2 50.5 74 75
Al3 Ca1 Si2 0 75 75
Al3 Ca1 Al3 117 52_554 76_544
Al3 Ca1 Al3 95.2 74 76_544
Si2 Ca1 Al3 117 52_554 76_544
Si2 Ca1 Al3 95.2 74 76_544
Al3 Ca1 Al3 144.9 75 76_544
Si2 Ca1 Al3 144.9 75 76_544
Al3 Ca1 Al3 117 52_554 28_544
Al3 Ca1 Al3 144.9 74 28_544
Si2 Ca1 Al3 117 52_554 28_544
Si2 Ca1 Al3 144.9 74 28_544
Al3 Ca1 Al3 95.2 75 28_544
Si2 Ca1 Al3 95.2 75 28_544
Al3 Ca1 Al3 117 76_544 28_544
Al3 Ca1 Al3 144.9 52_554 51_554
Al3 Ca1 Al3 95.2 74 51_554
Si2 Ca1 Al3 144.9 52_554 51_554
Si2 Ca1 Al3 95.2 74 51_554
Al3 Ca1 Al3 117 75 51_554
Si2 Ca1 Al3 117 75 51_554
Al3 Ca1 Al3 50.5 76_544 51_554
Al3 Ca1 Al3 95.2 28_544 51_554
Al3 Ca1 Si2 144.9 52_554 2
Al3 Ca1 Si2 117 74 2
Si2 Ca1 Si2 144.9 52_554 2
Si2 Ca1 Si2 117 74 2
Al3 Ca1 Si2 95.2 75 2
Si2 Ca1 Si2 95.2 75 2
Al3 Ca1 Si2 95.2 76_544 2
Al3 Ca1 Si2 50.5 28_544 2
Al3 Ca1 Si2 50.5 51_554 2
Al3 Ca1 Si2 95.2 52_554 26_554
Al3 Ca1 Si2 117 74 26_554
Si2 Ca1 Si2 95.2 52_554 26_554
Si2 Ca1 Si2 117 74 26_554
Al3 Ca1 Si2 144.9 75 26_554
Si2 Ca1 Si2 144.9 75 26_554
Al3 Ca1 Si2 50.5 76_544 26_554
Al3 Ca1 Si2 95.2 28_544 26_554
Al3 Ca1 Si2 95.2 51_554 26_554
Si2 Ca1 Si2 117 2 26_554
Al3 Ca1 Al3 95.2 52_554 27_554
Al3 Ca1 Al3 144.9 74 27_554
Si2 Ca1 Al3 95.2 52_554 27_554
Si2 Ca1 Al3 144.9 74 27_554
Al3 Ca1 Al3 117 75 27_554
Si2 Ca1 Al3 117 75 27_554
Al3 Ca1 Al3 95.2 76_544 27_554
Al3 Ca1 Al3 50.5 28_544 27_554
Al3 Ca1 Al3 117 51_554 27_554
Si2 Ca1 Al3 95.2 2 27_554
Si2 Ca1 Al3 50.5 26_554 27_554
Al3 Si2 Al3 180 52_554 4_554
Al3 Si2 Al3 60 52_554 51_564
Al3 Si2 Al3 120 4_554 51_564
Al3 Si2 Al3 120 52_554 27_554
Al3 Si2 Al3 60 4_554 27_554
Al3 Si2 Al3 180 51_564 27_554
Al3 Si2 Al3 120 52_554 26_554
Al3 Si2 Al3 60 4_554 26_554
Al3 Si2 Al3 120 51_564 26_554
Al3 Si2 Al3 60 27_554 26_554
Al3 Si2 Al3 60 52_554 2_565
Al3 Si2 Al3 120 4_554 2_565
Al3 Si2 Al3 60 51_564 2_565
Al3 Si2 Al3 120 27_554 2_565
Al3 Si2 Al3 180 26_554 2_565
Al3 Si2 Si2 0 52_554 52_554
Al3 Si2 Si2 180 4_554 52_554
Al3 Si2 Si2 60 51_564 52_554
Al3 Si2 Si2 120 27_554 52_554
Al3 Si2 Si2 120 26_554 52_554
Al3 Si2 Si2 60 2_565 52_554
Al3 Si2 Si2 60 52_554 2_565
Al3 Si2 Si2 120 4_554 2_565
Al3 Si2 Si2 60 51_564 2_565
Al3 Si2 Si2 120 27_554 2_565
Al3 Si2 Si2 180 26_554 2_565
Al3 Si2 Si2 0 2_565 2_565
Si2 Si2 Si2 60 52_554 2_565
Al3 Si2 Si2 120 52_554 26_554
Al3 Si2 Si2 60 4_554 26_554
Al3 Si2 Si2 120 51_564 26_554
Al3 Si2 Si2 60 27_554 26_554
Al3 Si2 Si2 0 26_554 26_554
Al3 Si2 Si2 180 2_565 26_554
Si2 Si2 Si2 120 52_554 26_554
Si2 Si2 Si2 180 2_565 26_554
Al3 Si2 Si2 120 52_554 27_554
Al3 Si2 Si2 60 4_554 27_554
Al3 Si2 Si2 180 51_564 27_554
Al3 Si2 Si2 0 27_554 27_554
Al3 Si2 Si2 60 26_554 27_554
Al3 Si2 Si2 120 2_565 27_554
Si2 Si2 Si2 120 52_554 27_554
Si2 Si2 Si2 120 2_565 27_554
Si2 Si2 Si2 60 26_554 27_554
Al3 Si2 Si2 60 52_554 51_564
Al3 Si2 Si2 120 4_554 51_564
Al3 Si2 Si2 0 51_564 51_564
Al3 Si2 Si2 180 27_554 51_564
Al3 Si2 Si2 120 26_554 51_564
Al3 Si2 Si2 60 2_565 51_564
Si2 Si2 Si2 60 52_554 51_564
Si2 Si2 Si2 60 2_565 51_564
Si2 Si2 Si2 120 26_554 51_564
Si2 Si2 Si2 180 27_554 51_564
Al3 Si2 Si2 180 52_554 4_554
Al3 Si2 Si2 0 4_554 4_554
Al3 Si2 Si2 120 51_564 4_554
Al3 Si2 Si2 60 27_554 4_554
Al3 Si2 Si2 60 26_554 4_554
Al3 Si2 Si2 120 2_565 4_554
Si2 Si2 Si2 180 52_554 4_554
Si2 Si2 Si2 120 2_565 4_554
Si2 Si2 Si2 60 26_554 4_554
Si2 Si2 Si2 60 27_554 4_554
Si2 Si2 Si2 120 51_564 4_554

loop_
_geom_bond_atom_site_label_1
_geom_bond_atom_site_label_2
_geom_bond_distance
_geom_bond_site_symmetry_2
Ca1 Al3 3.215(2) 52_554
Ca1 Al3 3.215(2) 74
Ca1 Si2 3.215(2) 52_554
Ca1 Si2 3.215(2) 74
Ca1 Al3 3.215(2) 75
Ca1 Si2 3.215(2) 75
Ca1 Al3 3.215(2) 76_544
Ca1 Al3 3.215(2) 28_544
Ca1 Al3 3.215(2) 51_554
Ca1 Si2 3.215(2) 2
Ca1 Si2 3.215(2) 26_554
Ca1 Al3 3.215(2) 27_554
Si2 Al3 2.7415(18) 52_554
Si2 Al3 2.7415(18) 4_554
Si2 Al3 2.7415(18) 51_564
Si2 Al3 2.7415(18) 27_554
Si2 Al3 2.7415(18) 26_554
Si2 Al3 2.7415(18) 2_565
Si2 Si2 2.7415(18) 52_554
Si2 Si2 2.7415(18) 2_565
Si2 Si2 2.7415(18) 26_554
Si2 Si2 2.7415(18) 27_554
Si2 Si2 2.7415(18) 51_564
Si2 Si2 2.7415(18) 4_554
